data_1540917
loop_
_publ_author_name
'Schobinger-Papamantellos, P.'
'Buschow, K.H.J.'
'Fischer, P.'

_publ_section_title
;
 Neutron diffraction study of magnetic ordering in the system Nd Six (1.67
 <= x <= 2.00)
;
_journal_name_full 'Journal of Magnetism and Magnetic Materials'
_journal_page_first 53
_journal_page_last 68
_journal_volume 97
_journal_year 1991
_chemical_formula_sum 'Nd Si1.82'
_chemical_name_systematic 'Nd Si2'
_space_group_IT_number 17
_symmetry_space_group_name_Hall 'P 2c 2'
_symmetry_space_group_name_H-M 'P 2 2 21'
_cell_angle_alpha 90
_cell_angle_beta 90
_cell_angle_gamma 90
_cell_formula_units_Z 4
_cell_length_a 8.3628
_cell_length_b 13.5975
_cell_length_c 8.3186
_cell_volume 945.934
_citation_journal_id_ASTM JMMMDC
_cod_data_source_file Schobinger-Papamantellos_JMMMDC_1991_623.cif
_cod_data_source_block Nd1Si1.82
_cod_original_cell_volume 945.9343
_cod_original_formula_sum 'Nd1 Si1.82'
_cod_database_code 1540917

loop_
_symmetry_equiv_pos_as_xyz
x,y,z
-x,-y,z+1/2
x,-y,-z
-x,y,-z+1/2

loop_
_atom_site_label
_atom_site_type_symbol
_atom_site_fract_x
_atom_site_fract_y
_atom_site_fract_z
_atom_site_occupancy
_atom_site_U_iso_or_equiv
Nd1 Nd 0 0.6224 0.25 1 0.0
Nd2 Nd 0.5 0.6224 0.25 1 0.0
Si2 Si 0 0.0448 0.25 0.82 0.0
Si4 Si 0.5 0.0448 0.25 0.82 0.0
Si3 Si 0.5 0.2116 0.25 1 0.0
Si1 Si 0 0.2116 0.25 1 0.0
